data_4132651
loop_
_publ_author_name
'Chen, Jiawei'
'Yassin, Nadine'
'Gunasekara, Thilina'
'Norton, Jack R.'
'Rauch, Michael'

_publ_section_title
;
 Insertion of Isonitriles into the M-C Bonds of Group 4 Dialkyl Complexes.
;
_journal_issue 28
_journal_name_full 'Journal of the American Chemical Society'
_journal_page_first 8980
_journal_page_last 8989
_journal_paper_doi 10.1021/jacs.8b05377
_journal_volume 140
_journal_year 2018
_chemical_formula_sum 'C39 H55 Hf N3 Si'
_chemical_formula_weight 772.44
_space_group_crystal_system triclinic
_space_group_IT_number 2
_space_group_name_Hall '-P 1'
_space_group_name_H-M_alt 'P -1'
_atom_sites_solution_hydrogens geom
_audit_creation_method SHELXL-2014/7
_cell_angle_alpha 84.7857(6)
_cell_angle_beta 77.1608(6)
_cell_angle_gamma 89.5164(6)
_cell_formula_units_Z 4
_cell_length_a 13.7387(6)
_cell_length_b 14.6755(7)
_cell_length_c 18.1687(8)
_cell_measurement_reflns_used 9720
_cell_measurement_temperature 130(2)
_cell_measurement_theta_max 30.82
_cell_measurement_theta_min 2.31
_cell_volume 3556.6(3)
_computing_cell_refinement 'Bruker SAINT'
_computing_data_collection 'Bruker APEX2'
_computing_data_reduction 'Bruker SAINT'
_computing_molecular_graphics 'Bruker SHELXTL'
_computing_publication_material 'Bruker SHELXTL'
_computing_structure_refinement 'SHELXL-2014/7 (Sheldrick, 2014)'
_computing_structure_solution 'SHELXS-97 (Sheldrick 2008)'
_diffrn_ambient_temperature 130(2)
_diffrn_measured_fraction_theta_full 0.997
_diffrn_measured_fraction_theta_max 0.982
_diffrn_measurement_device_type 'Bruker APEX-II CCD'
_diffrn_measurement_method '\f and \w scans'
_diffrn_radiation_type MoK\a
_diffrn_radiation_wavelength 0.71073
_diffrn_reflns_av_R_equivalents 0.0314
_diffrn_reflns_av_unetI/netI 0.0367
_diffrn_reflns_Laue_measured_fraction_full 0.997
_diffrn_reflns_Laue_measured_fraction_max 0.982
_diffrn_reflns_limit_h_max 19
_diffrn_reflns_limit_h_min -19
_diffrn_reflns_limit_k_max 21
_diffrn_reflns_limit_k_min -21
_diffrn_reflns_limit_l_max 26
_diffrn_reflns_limit_l_min -26
_diffrn_reflns_number 59140
_diffrn_reflns_point_group_measured_fraction_full 0.997
_diffrn_reflns_point_group_measured_fraction_max 0.982
_diffrn_reflns_theta_full 25.000
_diffrn_reflns_theta_max 30.836
_diffrn_reflns_theta_min 1.154
_exptl_absorpt_coefficient_mu 2.997
_exptl_absorpt_correction_T_max 0.7461
_exptl_absorpt_correction_T_min 0.6222
_exptl_absorpt_correction_type empirical
_exptl_absorpt_process_details sadabs
_exptl_crystal_colour colorless
_exptl_crystal_density_diffrn 1.443
_exptl_crystal_description block
_exptl_crystal_F_000 1584
_exptl_crystal_size_max 0.240
_exptl_crystal_size_mid 0.170
_exptl_crystal_size_min 0.080
_refine_diff_density_max 2.484
_refine_diff_density_min -2.608
_refine_diff_density_rms 0.132
_refine_ls_extinction_method none
_refine_ls_goodness_of_fit_ref 1.107
_refine_ls_hydrogen_treatment constr
_refine_ls_matrix_type full
_refine_ls_number_parameters 823
_refine_ls_number_reflns 21962
_refine_ls_number_restraints 0
_refine_ls_restrained_S_all 1.107
_refine_ls_R_factor_all 0.0456
_refine_ls_R_factor_gt 0.0345
_refine_ls_shift/su_max 0.002
_refine_ls_shift/su_mean 0.000
_refine_ls_structure_factor_coef Fsqd
_refine_ls_weighting_details 'w=1/[\s^2^(Fo^2^)+(0.0060P)^2^+15.7047P] where P=(Fo^2^+2Fc^2^)/3'
_refine_ls_weighting_scheme calc
_refine_ls_wR_factor_gt 0.0770
_refine_ls_wR_factor_ref 0.0810
_reflns_Friedel_coverage 0.000
_reflns_number_gt 17687
_reflns_number_total 21962
_reflns_threshold_expression 'I > 2\s(I)'
_cod_data_source_file ja8b05377_si_001.cif
_cod_data_source_block hfs10
_cod_database_code 4132651
_shelx_shelxl_version_number 2014/7
_shelx_space_group_comment
; 
The symmetry employed for this shelxl refinement is uniquely defined 
by the following loop, which should always be used as a source of 
symmetry information in preference to the above space-group names. 
They are only intended as comments. 
;
_shelx_estimated_absorpt_t_min 0.533
_shelx_estimated_absorpt_t_max 0.795

loop_
_space_group_symop_operation_xyz
'x, y, z'
'-x, -y, -z'

loop_
_atom_site_label
_atom_site_type_symbol
_atom_site_fract_x
_atom_site_fract_y
_atom_site_fract_z
_atom_site_U_iso_or_equiv
_atom_site_adp_type
_atom_site_occupancy
_atom_site_site_symmetry_order
_atom_site_calc_flag
_atom_site_refinement_flags_posn
_atom_site_refinement_flags_adp
Hf1 Hf 0.93826(2) 0.73767(2) 0.19978(2) 0.01143(3) Uani 1 1 d . .
Hf2 Hf 0.55391(2) 0.76358(2) -0.19613(2) 0.01130(3) Uani 1 1 d . .
Si1 Si 1.03195(7) 0.73189(7) 0.03244(5) 0.01572(18) Uani 1 1 d . .
Si2 Si 0.55231(7) 0.76705(7) -0.02951(5) 0.01586(18) Uani 1 1 d . .
N1 N 1.0737(2) 0.7391(2) 0.11552(16) 0.0164(6) Uani 1 1 d . .
N2 N 0.9165(2) 0.6290(2) 0.28343(17) 0.0156(6) Uani 1 1 d . .
N3 N 0.9253(2) 0.8205(2) 0.28687(17) 0.0167(6) Uani 1 1 d . .
N21 N 0.6417(2) 0.7607(2) -0.11352(17) 0.0166(6) Uani 1 1 d . .
N22 N 0.5815(2) 0.8717(2) -0.27963(16) 0.0146(5) Uani 1 1 d . .
N23 N 0.5894(2) 0.6802(2) -0.28286(17) 0.0169(6) Uani 1 1 d . .
C1 C 1.0522(3) 0.8051(3) 0.3671(2) 0.0207(7) Uani 1 1 d . .
H15A H 1.0128 0.8375 0.4091 0.025 Uiso 1 1 calc R U
H15B H 1.0923 0.8517 0.3302 0.025 Uiso 1 1 calc R U
C2 C 1.1232(3) 0.7412(3) 0.3988(2) 0.0214(7) Uani 1 1 d . .
C3 C 1.1181(3) 0.6505(3) 0.3981(2) 0.0215(8) Uani 1 1 d . .
C4 C 1.0425(3) 0.6061(3) 0.3636(2) 0.0219(7) Uani 1 1 d . .
H15C H 1.0789 0.5668 0.3253 0.026 Uiso 1 1 calc R U
H15D H 0.9992 0.5655 0.4040 0.026 Uiso 1 1 calc R U
C5 C 0.9765(2) 0.6685(2) 0.32650(19) 0.0159(6) Uani 1 1 d . .
C6 C 0.9807(2) 0.7614(2) 0.32868(19) 0.0152(6) Uani 1 1 d . .
C7 C 1.1964(3) 0.7918(4) 0.4330(2) 0.0319(10) Uani 1 1 d . .
H15H H 1.1596 0.8319 0.4696 0.048 Uiso 1 1 calc R U
H15I H 1.2427 0.8286 0.3927 0.048 Uiso 1 1 calc R U
H15J H 1.2341 0.7474 0.4589 0.048 Uiso 1 1 calc R U
C8 C 1.1822(3) 0.5830(3) 0.4313(2) 0.0297(9) Uani 1 1 d . .
H15E H 1.2121 0.5416 0.3933 0.044 Uiso 1 1 calc R U
H15F H 1.1414 0.5475 0.4755 0.044 Uiso 1 1 calc R U
H15G H 1.2353 0.6156 0.4468 0.044 Uiso 1 1 calc R U
C21 C 0.7611(3) 0.6911(3) -0.3674(2) 0.0214(7) Uani 1 1 d . .
H25A H 0.7799 0.6430 -0.3314 0.026 Uiso 1 1 calc R U
H25B H 0.7443 0.6602 -0.4093 0.026 Uiso 1 1 calc R U
C22 C 0.8507(3) 0.7522(3) -0.3996(2) 0.0201(7) Uani 1 1 d . .
C23 C 0.8463(3) 0.8425(3) -0.3998(2) 0.0189(7) Uani 1 1 d . .
C24 C 0.7526(3) 0.8904(3) -0.3645(2) 0.0205(7) Uani 1 1 d . .
H25C H 0.7320 0.9311 -0.4047 0.025 Uiso 1 1 calc R U
H25D H 0.7688 0.9299 -0.3273 0.025 Uiso 1 1 calc R U
C25 C 0.6648(2) 0.8304(2) -0.32500(19) 0.0152(6) Uani 1 1 d . .
C26 C 0.6681(2) 0.7372(3) -0.32683(19) 0.0160(6) Uani 1 1 d . .
C27 C 0.9417(3) 0.6988(3) -0.4326(3) 0.0299(9) Uani 1 1 d . .
H25H H 0.9518 0.6491 -0.3953 0.045 Uiso 1 1 calc R U
H25I H 1.0003 0.7395 -0.4455 0.045 Uiso 1 1 calc R U
H25J H 0.9320 0.6730 -0.4784 0.045 Uiso 1 1 calc R U
C28 C 0.9306(3) 0.9085(3) -0.4338(2) 0.0269(8) Uani 1 1 d . .
H25E H 0.9421 0.9470 -0.3951 0.040 Uiso 1 1 calc R U
H25F H 0.9135 0.9472 -0.4759 0.040 Uiso 1 1 calc R U
H25G H 0.9913 0.8744 -0.4526 0.040 Uiso 1 1 calc R U
C111 C 0.8331(3) 0.6730(2) 0.1226(2) 0.0163(6) Uani 1 1 d . .
C112 C 0.8325(3) 0.5734(3) 0.1103(2) 0.0214(7) Uani 1 1 d . .
H11D H 0.8956 0.5582 0.0767 0.032 Uiso 1 1 calc R U
H11E H 0.7769 0.5604 0.0869 0.032 Uiso 1 1 calc R U
H11F H 0.8245 0.5366 0.1591 0.032 Uiso 1 1 calc R U
C113 C 0.7625(2) 0.7126(3) 0.1802(2) 0.0167(6) Uani 1 1 d . .
C114 C 0.6784(3) 0.6626(3) 0.2354(2) 0.0246(8) Uani 1 1 d . .
H11G H 0.6576 0.6970 0.2800 0.037 Uiso 1 1 calc R U
H11H H 0.7005 0.6017 0.2510 0.037 Uiso 1 1 calc R U
H11I H 0.6219 0.6566 0.2113 0.037 Uiso 1 1 calc R U
C115 C 0.7789(3) 0.8093(2) 0.1714(2) 0.0165(6) Uani 1 1 d . .
C116 C 0.7151(3) 0.8767(3) 0.2169(2) 0.0248(8) Uani 1 1 d . .
H11J H 0.6956 0.8515 0.2700 0.037 Uiso 1 1 calc R U
H11K H 0.6552 0.8888 0.1969 0.037 Uiso 1 1 calc R U
H11L H 0.7528 0.9339 0.2136 0.037 Uiso 1 1 calc R U
C117 C 0.8598(3) 0.8285(2) 0.10882(19) 0.0153(6) Uani 1 1 d . .
C118 C 0.8974(3) 0.9243(3) 0.0780(2) 0.0233(8) Uani 1 1 d . .
H11A H 0.9705 0.9257 0.0674 0.035 Uiso 1 1 calc R U
H11B H 0.8709 0.9673 0.1155 0.035 Uiso 1 1 calc R U
H11C H 0.8751 0.9418 0.0311 0.035 Uiso 1 1 calc R U
C119 C 0.8965(2) 0.7448(2) 0.07798(18) 0.0139(6) Uani 1 1 d . .
C121 C 1.0787(3) 0.8195(3) -0.0492(2) 0.0289(9) Uani 1 1 d . .
H12D H 1.0355 0.8193 -0.0855 0.043 Uiso 1 1 calc R U
H12E H 1.1470 0.8049 -0.0742 0.043 Uiso 1 1 calc R U
H12F H 1.0778 0.8802 -0.0305 0.043 Uiso 1 1 calc R U
C122 C 1.0578(3) 0.6220(3) -0.0137(2) 0.0257(8) Uani 1 1 d . .
H12A H 1.0067 0.6116 -0.0421 0.039 Uiso 1 1 calc R U
H12B H 1.0566 0.5711 0.0254 0.039 Uiso 1 1 calc R U
H12C H 1.1237 0.6259 -0.0484 0.039 Uiso 1 1 calc R U
C131 C 1.1820(3) 0.7427(3) 0.1160(2) 0.0238(8) Uani 1 1 d . .
C132 C 1.2274(3) 0.8354(4) 0.0796(3) 0.0389(11) Uani 1 1 d . .
H13G H 1.2984 0.8371 0.0806 0.058 Uiso 1 1 calc R U
H13H H 1.1927 0.8844 0.1080 0.058 Uiso 1 1 calc R U
H13I H 1.2201 0.8442 0.0270 0.058 Uiso 1 1 calc R U
C133 C 1.1952(3) 0.7303(4) 0.1979(2) 0.0318(10) Uani 1 1 d . .
H13D H 1.2661 0.7356 0.1982 0.048 Uiso 1 1 calc R U
H13E H 1.1699 0.6697 0.2211 0.048 Uiso 1 1 calc R U
H13F H 1.1578 0.7776 0.2268 0.048 Uiso 1 1 calc R U
C134 C 1.2381(3) 0.6667(4) 0.0728(3) 0.0341(10) Uani 1 1 d . .
H13A H 1.3078 0.6669 0.0776 0.051 Uiso 1 1 calc R U
H13B H 1.2357 0.6770 0.0192 0.051 Uiso 1 1 calc R U
H13C H 1.2068 0.6075 0.0940 0.051 Uiso 1 1 calc R U
C141 C 0.8889(3) 0.5345(3) 0.3013(2) 0.0199(7) Uani 1 1 d . .
C142 C 0.9402(3) 0.4672(3) 0.2579(3) 0.0264(8) Uani 1 1 d . .
C143 C 1.0306(3) 0.4855(4) 0.1952(3) 0.0374(11) Uani 1 1 d . .
H14D H 1.0411 0.4339 0.1638 0.056 Uiso 1 1 calc R U
H14E H 1.0890 0.4931 0.2168 0.056 Uiso 1 1 calc R U
H14F H 1.0210 0.5414 0.1640 0.056 Uiso 1 1 calc R U
C144 C 0.9085(4) 0.3761(3) 0.2755(3) 0.0399(12) Uani 1 1 d . .
H14I H 0.9424 0.3305 0.2459 0.048 Uiso 1 1 calc R U
C145 C 0.8297(4) 0.3509(3) 0.3344(3) 0.0459(14) Uani 1 1 d . .
H14H H 0.8088 0.2887 0.3451 0.055 Uiso 1 1 calc R U
C146 C 0.7812(4) 0.4167(3) 0.3779(3) 0.0387(12) Uani 1 1 d . .
H14G H 0.7271 0.3989 0.4191 0.046 Uiso 1 1 calc R U
C147 C 0.8093(3) 0.5090(3) 0.3629(2) 0.0260(8) Uani 1 1 d . .
C148 C 0.7577(3) 0.5787(3) 0.4132(2) 0.0329(10) Uani 1 1 d . .
H14A H 0.8068 0.6098 0.4342 0.049 Uiso 1 1 calc R U
H14B H 0.7072 0.5482 0.4546 0.049 Uiso 1 1 calc R U
H14C H 0.7253 0.6238 0.3835 0.049 Uiso 1 1 calc R U
C161 C 0.8936(3) 0.9057(3) 0.3150(2) 0.0212(7) Uani 1 1 d . .
C162 C 0.9385(3) 0.9879(3) 0.2787(3) 0.0283(9) Uani 1 1 d . .
C163 C 1.0284(4) 0.9904(3) 0.2134(3) 0.0360(10) Uani 1 1 d . .
H16D H 1.0255 1.0447 0.1782 0.054 Uiso 1 1 calc R U
H16E H 1.0288 0.9352 0.1867 0.054 Uiso 1 1 calc R U
H16F H 1.0894 0.9931 0.2327 0.054 Uiso 1 1 calc R U
C164 C 0.9010(4) 1.0707(3) 0.3074(3) 0.0388(12) Uani 1 1 d . .
H16I H 0.9300 1.1273 0.2831 0.047 Uiso 1 1 calc R U
C165 C 0.8230(4) 1.0708(4) 0.3701(3) 0.0441(13) Uani 1 1 d . .
H16H H 0.7977 1.1269 0.3884 0.053 Uiso 1 1 calc R U
C166 C 0.7820(4) 0.9884(4) 0.4060(3) 0.0415(13) Uani 1 1 d . .
H16G H 0.7294 0.9885 0.4499 0.050 Uiso 1 1 calc R U
C167 C 0.8149(3) 0.9070(3) 0.3799(2) 0.0272(9) Uani 1 1 d . .
C168 C 0.7662(3) 0.8194(3) 0.4202(2) 0.0317(9) Uani 1 1 d . .
H16A H 0.8152 0.7825 0.4411 0.048 Uiso 1 1 calc R U
H16B H 0.7411 0.7851 0.3843 0.048 Uiso 1 1 calc R U
H16C H 0.7105 0.8335 0.4614 0.048 Uiso 1 1 calc R U
C211 C 0.4044(2) 0.8296(2) -0.11764(19) 0.0152(6) Uani 1 1 d . .
C212 C 0.3981(3) 0.9294(2) -0.1049(2) 0.0215(7) Uani 1 1 d . .
H21D H 0.4408 0.9427 -0.0705 0.032 Uiso 1 1 calc R U
H21E H 0.3288 0.9445 -0.0824 0.032 Uiso 1 1 calc R U
H21F H 0.4205 0.9663 -0.1534 0.032 Uiso 1 1 calc R U
C213 C 0.3664(2) 0.7918(2) -0.1750(2) 0.0165(6) Uani 1 1 d . .
C214 C 0.3135(3) 0.8439(3) -0.2293(2) 0.0258(8) Uani 1 1 d . .
H21A H 0.3473 0.9030 -0.2470 0.039 Uiso 1 1 calc R U
H21B H 0.2442 0.8542 -0.2035 0.039 Uiso 1 1 calc R U
H21C H 0.3144 0.8086 -0.2727 0.039 Uiso 1 1 calc R U
C215 C 0.3768(2) 0.6955(2) -0.1663(2) 0.0160(6) Uani 1 1 d . .
C216 C 0.3372(3) 0.6290(3) -0.2114(2) 0.0241(8) Uani 1 1 d . .
H21G H 0.3762 0.5727 -0.2122 0.036 Uiso 1 1 calc R U
H21H H 0.3427 0.6565 -0.2634 0.036 Uiso 1 1 calc R U
H21I H 0.2670 0.6146 -0.1880 0.036 Uiso 1 1 calc R U
C217 C 0.4225(2) 0.6733(2) -0.10487(19) 0.0157(6) Uani 1 1 d . .
C218 C 0.4415(3) 0.5773(3) -0.0751(2) 0.0224(7) Uani 1 1 d . .
H21J H 0.5076 0.5747 -0.0631 0.034 Uiso 1 1 calc R U
H21K H 0.4387 0.5354 -0.1136 0.034 Uiso 1 1 calc R U
H21L H 0.3905 0.5594 -0.0291 0.034 Uiso 1 1 calc R U
C219 C 0.4423(2) 0.7568(2) -0.07391(18) 0.0136(6) Uani 1 1 d . .
C221 C 0.5537(4) 0.6774(3) 0.0504(2) 0.0312(9) Uani 1 1 d . .
H22A H 0.4892 0.6762 0.0868 0.047 Uiso 1 1 calc R U
H22B H 0.6069 0.6916 0.0758 0.047 Uiso 1 1 calc R U
H22C H 0.5657 0.6175 0.0305 0.047 Uiso 1 1 calc R U
C222 C 0.5511(3) 0.8760(3) 0.0177(2) 0.0278(9) Uani 1 1 d . .
H22D H 0.4834 0.8866 0.0467 0.042 Uiso 1 1 calc R U
H22E H 0.5720 0.9273 -0.0209 0.042 Uiso 1 1 calc R U
H22F H 0.5971 0.8708 0.0520 0.042 Uiso 1 1 calc R U
C231 C 0.7510(3) 0.7588(3) -0.1158(2) 0.0261(9) Uani 1 1 d . .
C232 C 0.7778(4) 0.6668(4) -0.0785(3) 0.0426(13) Uani 1 1 d . .
H23G H 0.8504 0.6634 -0.0846 0.064 Uiso 1 1 calc R U
H23H H 0.7545 0.6168 -0.1027 0.064 Uiso 1 1 calc R U
H23I H 0.7457 0.6615 -0.0244 0.064 Uiso 1 1 calc R U
C233 C 0.7816(3) 0.8363(4) -0.0749(3) 0.0400(12) Uani 1 1 d . .
H23D H 0.8546 0.8389 -0.0834 0.060 Uiso 1 1 calc R U
H23E H 0.7526 0.8254 -0.0205 0.060 Uiso 1 1 calc R U
H23F H 0.7575 0.8945 -0.0946 0.060 Uiso 1 1 calc R U
C234 C 0.8096(3) 0.7688(4) -0.1984(2) 0.0329(10) Uani 1 1 d . .
H23A H 0.8812 0.7724 -0.1999 0.049 Uiso 1 1 calc R U
H23B H 0.7891 0.8247 -0.2245 0.049 Uiso 1 1 calc R U
H23C H 0.7959 0.7158 -0.2238 0.049 Uiso 1 1 calc R U
C241 C 0.5637(3) 0.9659(3) -0.2988(2) 0.0222(8) Uani 1 1 d . .
C242 C 0.5913(3) 1.0339(3) -0.2578(3) 0.0323(10) Uani 1 1 d . .
C243 C 0.6454(3) 1.0125(4) -0.1955(3) 0.0399(12) Uani 1 1 d . .
H24A H 0.6364 1.0625 -0.1625 0.060 Uiso 1 1 calc R U
H24B H 0.7166 1.0053 -0.2174 0.060 Uiso 1 1 calc R U
H24C H 0.6185 0.9555 -0.1659 0.060 Uiso 1 1 calc R U
C244 C 0.5700(4) 1.1250(3) -0.2787(4) 0.0521(17) Uani 1 1 d . .
H24H H 0.5873 1.1717 -0.2507 0.063 Uiso 1 1 calc R U
C245 C 0.5259(4) 1.1490(4) -0.3372(4) 0.065(2) Uani 1 1 d . .
H24I H 0.5126 1.2115 -0.3498 0.078 Uiso 1 1 calc R U
C246 C 0.5004(4) 1.0820(4) -0.3781(3) 0.0546(18) Uani 1 1 d . .
H24D H 0.4700 1.0989 -0.4194 0.066 Uiso 1 1 calc R U
C247 C 0.5186(3) 0.9896(3) -0.3601(3) 0.0335(11) Uani 1 1 d . .
C248 C 0.4930(4) 0.9172(4) -0.4060(3) 0.0428(13) Uani 1 1 d . .
H24E H 0.4609 0.8652 -0.3719 0.064 Uiso 1 1 calc R U
H24F H 0.5542 0.8968 -0.4391 0.064 Uiso 1 1 calc R U
H24G H 0.4474 0.9423 -0.4369 0.064 Uiso 1 1 calc R U
C261 C 0.5751(3) 0.5935(3) -0.3082(2) 0.0251(8) Uani 1 1 d . .
C262 C 0.6017(3) 0.5130(3) -0.2698(3) 0.0360(11) Uani 1 1 d . .
C263 C 0.6540(3) 0.5112(4) -0.2050(3) 0.0365(11) Uani 1 1 d . .
H26A H 0.6421 0.5687 -0.1810 0.055 Uiso 1 1 calc R U
H26B H 0.7259 0.5039 -0.2242 0.055 Uiso 1 1 calc R U
H26C H 0.6281 0.4599 -0.1676 0.055 Uiso 1 1 calc R U
C264 C 0.5803(4) 0.4285(4) -0.2959(4) 0.063(2) Uani 1 1 d . .
H26G H 0.5970 0.3729 -0.2707 0.076 Uiso 1 1 calc R U
C265 C 0.5363(5) 0.4248(5) -0.3565(4) 0.073(3) Uani 1 1 d . .
H26I H 0.5218 0.3674 -0.3723 0.087 Uiso 1 1 calc R U
C266 C 0.5136(4) 0.5034(5) -0.3934(4) 0.061(2) Uani 1 1 d . .
H26H H 0.4840 0.5006 -0.4357 0.073 Uiso 1 1 calc R U
C267 C 0.5326(3) 0.5884(4) -0.3711(3) 0.0385(12) Uani 1 1 d . .
C268 C 0.5056(4) 0.6739(5) -0.4138(3) 0.0508(16) Uani 1 1 d . .
H26D H 0.4622 0.7115 -0.3785 0.076 Uiso 1 1 calc R U
H26E H 0.4705 0.6574 -0.4523 0.076 Uiso 1 1 calc R U
H26F H 0.5665 0.7086 -0.4386 0.076 Uiso 1 1 calc R U

loop_
_atom_site_aniso_label
_atom_site_aniso_U_11
_atom_site_aniso_U_22
_atom_site_aniso_U_33
_atom_site_aniso_U_23
_atom_site_aniso_U_13
_atom_site_aniso_U_12
Hf1 0.01109(6) 0.01191(7) 0.01121(6) -0.00053(5) -0.00251(5) -0.00030(5)
Hf2 0.01100(6) 0.01207(7) 0.01042(6) -0.00062(5) -0.00170(4) 0.00025(5)
Si1 0.0158(4) 0.0173(5) 0.0135(4) -0.0022(3) -0.0015(3) -0.0013(3)
Si2 0.0189(4) 0.0171(5) 0.0120(4) -0.0016(3) -0.0041(3) 0.0016(4)
N1 0.0119(12) 0.0239(16) 0.0135(13) -0.0038(11) -0.0022(10) -0.0015(11)
N2 0.0175(13) 0.0142(14) 0.0153(13) 0.0006(11) -0.0048(11) -0.0012(11)
N3 0.0177(13) 0.0162(14) 0.0162(14) -0.0016(11) -0.0038(11) 0.0016(11)
N21 0.0152(13) 0.0188(15) 0.0156(13) -0.0007(11) -0.0033(11) 0.0025(11)
N22 0.0142(12) 0.0137(14) 0.0149(13) 0.0010(11) -0.0019(10) -0.0009(10)
N23 0.0188(14) 0.0153(14) 0.0147(13) -0.0032(11) 0.0013(11) -0.0040(11)
C1 0.0210(17) 0.0249(19) 0.0186(17) -0.0080(14) -0.0071(13) 0.0015(14)
C2 0.0162(15) 0.033(2) 0.0148(16) -0.0050(14) -0.0020(13) 0.0012(14)
C3 0.0146(15) 0.036(2) 0.0141(15) 0.0005(15) -0.0059(12) 0.0072(14)
C4 0.0213(17) 0.0242(19) 0.0215(18) -0.0007(15) -0.0085(14) 0.0060(14)
C5 0.0159(15) 0.0184(17) 0.0129(14) 0.0002(12) -0.0030(12) 0.0016(12)
C6 0.0140(14) 0.0170(16) 0.0139(15) -0.0012(12) -0.0021(12) 0.0020(12)
C7 0.0254(19) 0.054(3) 0.0230(19) -0.0139(19) -0.0144(16) -0.0059(19)
C8 0.0245(19) 0.041(3) 0.026(2) -0.0012(18) -0.0126(16) 0.0082(17)
C21 0.0185(16) 0.0219(18) 0.0218(17) -0.0073(14) 0.0019(13) 0.0008(13)
C22 0.0149(15) 0.031(2) 0.0133(15) -0.0034(14) 0.0006(12) 0.0001(14)
C23 0.0131(14) 0.0283(19) 0.0141(15) 0.0001(14) -0.0014(12) -0.0053(13)
C24 0.0167(16) 0.0210(18) 0.0207(17) 0.0023(14) 0.0010(13) -0.0055(13)
C25 0.0124(14) 0.0192(17) 0.0127(14) 0.0005(12) -0.0008(11) -0.0007(12)
C26 0.0137(14) 0.0208(17) 0.0127(14) -0.0015(12) -0.0014(11) -0.0025(12)
C27 0.0180(17) 0.038(2) 0.030(2) -0.0051(18) 0.0039(15) 0.0021(16)
C28 0.0193(17) 0.033(2) 0.029(2) -0.0117(17) -0.0008(15) -0.0041(15)
C111 0.0163(15) 0.0153(16) 0.0188(16) 0.0007(13) -0.0078(12) -0.0038(12)
C112 0.0250(18) 0.0161(17) 0.0245(18) 0.0015(14) -0.0094(15) -0.0050(14)
C113 0.0131(14) 0.0206(17) 0.0163(15) 0.0033(13) -0.0053(12) -0.0021(12)
C114 0.0175(16) 0.032(2) 0.0219(18) 0.0044(16) -0.0025(14) -0.0068(15)
C115 0.0175(15) 0.0171(16) 0.0153(15) 0.0013(13) -0.0057(12) 0.0041(12)
C116 0.0209(17) 0.027(2) 0.0268(19) -0.0059(16) -0.0058(15) 0.0099(15)
C117 0.0185(15) 0.0123(15) 0.0160(15) 0.0019(12) -0.0068(12) 0.0015(12)
C118 0.031(2) 0.0137(17) 0.0242(18) 0.0023(14) -0.0062(15) -0.0014(14)
C119 0.0173(15) 0.0140(15) 0.0113(14) -0.0001(12) -0.0054(12) -0.0003(12)
C121 0.028(2) 0.033(2) 0.0197(18) 0.0081(16) 0.0021(15) -0.0046(17)
C122 0.0279(19) 0.028(2) 0.0230(19) -0.0123(16) -0.0060(15) 0.0040(16)
C131 0.0127(15) 0.040(2) 0.0182(17) -0.0071(16) -0.0004(13) -0.0026(15)
C132 0.027(2) 0.053(3) 0.035(2) 0.001(2) -0.0051(18) -0.022(2)
C133 0.0154(17) 0.059(3) 0.0219(19) -0.0073(19) -0.0042(14) 0.0006(18)
C134 0.0149(17) 0.058(3) 0.030(2) -0.015(2) -0.0032(15) 0.0084(18)
C141 0.0227(17) 0.0155(17) 0.0243(18) 0.0041(14) -0.0137(14) -0.0016(13)
C142 0.035(2) 0.0159(18) 0.035(2) -0.0018(16) -0.0228(18) 0.0051(15)
C143 0.028(2) 0.063(3) 0.026(2) -0.019(2) -0.0106(17) 0.012(2)
C144 0.062(3) 0.015(2) 0.056(3) -0.002(2) -0.041(3) 0.001(2)
C145 0.072(4) 0.019(2) 0.060(3) 0.013(2) -0.049(3) -0.017(2)
C146 0.048(3) 0.036(3) 0.035(2) 0.020(2) -0.024(2) -0.026(2)
C147 0.031(2) 0.025(2) 0.0244(19) 0.0097(16) -0.0155(16) -0.0093(16)
C148 0.027(2) 0.046(3) 0.0222(19) 0.0091(19) -0.0039(16) -0.0121(19)
C161 0.0275(18) 0.0178(18) 0.0226(18) -0.0063(14) -0.0132(15) 0.0085(14)
C162 0.036(2) 0.0181(19) 0.037(2) -0.0034(16) -0.0223(19) -0.0004(16)
C163 0.042(3) 0.025(2) 0.043(3) 0.0044(19) -0.018(2) -0.0122(19)
C164 0.059(3) 0.016(2) 0.056(3) -0.008(2) -0.041(3) 0.0051(19)
C165 0.063(3) 0.033(3) 0.050(3) -0.024(2) -0.034(3) 0.028(2)
C166 0.049(3) 0.044(3) 0.039(3) -0.018(2) -0.022(2) 0.037(2)
C167 0.031(2) 0.030(2) 0.026(2) -0.0109(16) -0.0128(16) 0.0128(17)
C168 0.029(2) 0.043(3) 0.0216(19) -0.0059(18) -0.0022(16) 0.0103(18)
C211 0.0134(14) 0.0148(16) 0.0151(15) 0.0001(12) 0.0013(12) 0.0031(12)
C212 0.0253(18) 0.0137(16) 0.0240(18) 0.0007(14) -0.0031(14) 0.0048(13)
C213 0.0114(14) 0.0199(17) 0.0164(15) 0.0026(13) -0.0009(12) 0.0011(12)
C214 0.0187(17) 0.034(2) 0.0232(19) 0.0045(16) -0.0051(14) 0.0035(15)
C215 0.0130(14) 0.0173(16) 0.0170(15) -0.0026(13) -0.0013(12) -0.0024(12)
C216 0.0209(17) 0.027(2) 0.0247(19) -0.0030(15) -0.0044(14) -0.0081(15)
C217 0.0145(14) 0.0137(15) 0.0162(15) 0.0008(12) 0.0012(12) -0.0006(12)
C218 0.0264(18) 0.0151(17) 0.0224(18) 0.0016(14) 0.0000(14) 0.0010(14)
C219 0.0151(14) 0.0131(15) 0.0119(14) -0.0006(12) -0.0019(11) 0.0005(11)
C221 0.040(2) 0.032(2) 0.0227(19) 0.0071(17) -0.0131(17) -0.0021(18)
C222 0.0276(19) 0.030(2) 0.027(2) -0.0130(17) -0.0060(16) 0.0022(16)
C231 0.0151(16) 0.047(3) 0.0182(17) -0.0068(17) -0.0071(13) 0.0076(16)
C232 0.030(2) 0.064(4) 0.034(2) -0.001(2) -0.0119(19) 0.023(2)
C233 0.0195(19) 0.072(4) 0.033(2) -0.018(2) -0.0103(17) -0.006(2)
C234 0.0148(17) 0.063(3) 0.0217(19) -0.008(2) -0.0035(14) 0.0030(18)
C241 0.0173(16) 0.0171(17) 0.0260(18) 0.0054(14) 0.0055(14) 0.0034(13)
C242 0.0219(18) 0.0171(19) 0.049(3) -0.0020(18) 0.0112(18) -0.0028(15)
C243 0.029(2) 0.038(3) 0.052(3) -0.025(2) 0.001(2) -0.0099(19)
C244 0.038(3) 0.017(2) 0.082(4) 0.000(2) 0.027(3) 0.0004(19)
C245 0.048(3) 0.026(3) 0.092(5) 0.033(3) 0.028(3) 0.018(2)
C246 0.042(3) 0.052(4) 0.050(3) 0.035(3) 0.015(2) 0.026(3)
C247 0.0225(19) 0.038(2) 0.029(2) 0.0184(19) 0.0079(16) 0.0109(17)
C248 0.033(2) 0.074(4) 0.019(2) 0.008(2) -0.0066(17) 0.012(2)
C261 0.0215(17) 0.0223(19) 0.0264(19) -0.0133(15) 0.0104(15) -0.0065(14)
C262 0.026(2) 0.0180(19) 0.051(3) -0.0047(19) 0.0187(19) -0.0024(16)
C263 0.0224(19) 0.042(3) 0.039(3) 0.005(2) 0.0016(18) 0.0159(18)
C264 0.042(3) 0.019(2) 0.105(5) -0.017(3) 0.038(3) -0.009(2)
C265 0.056(4) 0.054(4) 0.093(5) -0.054(4) 0.037(4) -0.037(3)
C266 0.049(3) 0.066(4) 0.060(4) -0.047(3) 0.023(3) -0.037(3)
C267 0.032(2) 0.047(3) 0.032(2) -0.024(2) 0.0098(18) -0.021(2)
C268 0.046(3) 0.087(5) 0.022(2) -0.010(3) -0.011(2) -0.027(3)

loop_
_atom_type_symbol
_atom_type_description
_atom_type_scat_dispersion_real
_atom_type_scat_dispersion_imag
_atom_type_scat_source
C C 0.0033 0.0016 'International Tables Vol C Tables 4.2.6.8 and 6.1.1.4'
H H 0.0000 0.0000 'International Tables Vol C Tables 4.2.6.8 and 6.1.1.4'
N N 0.0061 0.0033 'International Tables Vol C Tables 4.2.6.8 and 6.1.1.4'
Si Si 0.0817 0.0704 'International Tables Vol C Tables 4.2.6.8 and 6.1.1.4'
Hf Hf -0.5830 6.1852 'International Tables Vol C Tables 4.2.6.8 and 6.1.1.4'

loop_
_geom_angle_atom_site_label_1
_geom_angle_atom_site_label_2
_geom_angle_atom_site_label_3
_geom_angle
N3 Hf1 N2 86.06(12)
N3 Hf1 N1 119.53(12)
N2 Hf1 N1 116.73(12)
N3 Hf1 C119 137.21(12)
N2 Hf1 C119 127.94(12)
N1 Hf1 C119 71.93(11)
N3 Hf1 C117 102.80(12)
N2 Hf1 C117 144.18(11)
N1 Hf1 C117 89.25(12)
C119 Hf1 C117 34.43(11)
N3 Hf1 C111 139.54(12)
N2 Hf1 C111 95.44(12)
N1 Hf1 C111 95.84(11)
C119 Hf1 C111 34.32(11)
C117 Hf1 C111 55.54(12)
N3 Hf1 C113 106.97(12)
N2 Hf1 C113 89.88(11)
N1 Hf1 C113 126.56(11)
C119 Hf1 C113 55.85(11)
C117 Hf1 C113 54.29(11)
C111 Hf1 C113 32.83(11)
N3 Hf1 C115 88.12(12)
N2 Hf1 C115 115.26(11)
N1 Hf1 C115 121.73(11)
C119 Hf1 C115 56.04(11)
C117 Hf1 C115 32.65(11)
C111 Hf1 C115 54.72(12)
C113 Hf1 C115 32.47(11)
N3 Hf1 C6 33.30(11)
N2 Hf1 C6 61.43(11)
N1 Hf1 C6 108.63(11)
C119 Hf1 C6 169.78(11)
C117 Hf1 C6 135.96(11)
C111 Hf1 C6 151.81(11)
C113 Hf1 C6 124.79(11)
C115 Hf1 C6 118.10(11)
N3 Hf1 C5 61.72(12)
N2 Hf1 C5 33.04(11)
N1 Hf1 C5 107.57(11)
C119 Hf1 C5 159.49(12)
C117 Hf1 C5 161.11(11)
C111 Hf1 C5 128.48(11)
C113 Hf1 C5 117.15(11)
C115 Hf1 C5 130.44(11)
C6 Hf1 C5 30.68(11)
N3 Hf1 Si1 141.75(9)
N2 Hf1 Si1 127.36(8)
N1 Hf1 Si1 34.02(8)
C119 Hf1 Si1 38.19(8)
C117 Hf1 Si1 62.54(8)
C111 Hf1 Si1 63.74(8)
C113 Hf1 Si1 92.69(8)
C115 Hf1 Si1 92.09(8)
C6 Hf1 Si1 142.48(7)
C5 Hf1 Si1 136.27(8)
N23 Hf2 N22 86.21(12)
N23 Hf2 N21 119.70(12)
N22 Hf2 N21 116.07(12)
N23 Hf2 C219 136.40(11)
N22 Hf2 C219 128.59(11)
N21 Hf2 C219 72.28(11)
N23 Hf2 C217 101.86(11)
N22 Hf2 C217 144.67(11)
N21 Hf2 C217 89.92(12)
C219 Hf2 C217 34.57(11)
N23 Hf2 C211 139.04(12)
N22 Hf2 C211 96.11(11)
N21 Hf2 C211 95.95(11)
C219 Hf2 C211 34.30(11)
C217 Hf2 C211 55.59(11)
N23 Hf2 C213 106.59(12)
N22 Hf2 C213 90.37(11)
N21 Hf2 C213 126.78(11)
C219 Hf2 C213 55.85(11)
C217 Hf2 C213 54.31(11)
C211 Hf2 C213 32.78(12)
N23 Hf2 C215 87.85(11)
N22 Hf2 C215 115.50(11)
N21 Hf2 C215 122.15(11)
C219 Hf2 C215 55.73(11)
C217 Hf2 C215 32.49(11)
C211 Hf2 C215 54.26(11)
C213 Hf2 C215 32.17(11)
N23 Hf2 C26 32.99(11)
N22 Hf2 C26 61.26(11)
N21 Hf2 C26 109.24(11)
C219 Hf2 C26 168.90(11)
C217 Hf2 C26 134.76(11)
C211 Hf2 C26 151.49(11)
C213 Hf2 C26 123.97(11)
C215 Hf2 C26 117.29(11)
N23 Hf2 C25 61.50(11)
N22 Hf2 C25 32.89(11)
N21 Hf2 C25 107.75(11)
C219 Hf2 C25 160.34(11)
C217 Hf2 C25 159.98(11)
C211 Hf2 C25 128.97(11)
C213 Hf2 C25 116.93(11)
C215 Hf2 C25 129.84(11)
C26 Hf2 C25 30.57(11)
N23 Hf2 Si2 141.28(9)
N22 Hf2 Si2 127.70(8)
N21 Hf2 Si2 34.17(8)
C219 Hf2 Si2 38.34(8)
C217 Hf2 Si2 62.80(9)
C211 Hf2 Si2 63.88(8)
C213 Hf2 Si2 92.83(8)
C215 Hf2 Si2 91.99(8)
C26 Hf2 Si2 143.12(8)
C25 Hf2 Si2 137.09(8)
N1 Si1 C121 118.14(18)
N1 Si1 C119 94.99(14)
C121 Si1 C119 113.38(18)
N1 Si1 C122 116.41(17)
C121 Si1 C122 101.9(2)
C119 Si1 C122 112.63(17)
N1 Si1 Hf1 43.16(9)
C121 Si1 Hf1 135.24(15)
C119 Si1 Hf1 52.24(10)
C122 Si1 Hf1 122.86(14)
N21 Si2 C221 117.86(19)
N21 Si2 C219 95.12(14)
C221 Si2 C219 113.45(18)
N21 Si2 C222 116.29(18)
C221 Si2 C222 102.3(2)
C219 Si2 C222 112.35(17)
N21 Si2 Hf2 43.14(10)
C221 Si2 Hf2 134.60(15)
C219 Si2 Hf2 52.32(10)
C222 Si2 Hf2 123.09(15)
C131 N1 Si1 122.1(2)
C131 N1 Hf1 135.1(2)
Si1 N1 Hf1 102.82(14)
C5 N2 C141 118.3(3)
C5 N2 Hf1 93.9(2)
C141 N2 Hf1 145.3(2)
C161 N3 C6 118.1(3)
C161 N3 Hf1 147.3(2)
C6 N3 Hf1 94.3(2)
C231 N21 Si2 122.4(2)
C231 N21 Hf2 134.9(2)
Si2 N21 Hf2 102.69(14)
C25 N22 C241 117.7(3)
C25 N22 Hf2 94.8(2)
C241 N22 Hf2 145.8(2)
C26 N23 C261 117.8(3)
C26 N23 Hf2 95.1(2)
C261 N23 Hf2 146.6(2)
C6 C1 C2 116.3(3)
C3 C2 C1 122.2(3)
C3 C2 C7 125.0(4)
C1 C2 C7 112.7(4)
C2 C3 C8 125.4(4)
C2 C3 C4 121.5(3)
C8 C3 C4 113.1(4)
C5 C4 C3 117.1(3)
C6 C5 N2 120.8(3)
C6 C5 C4 121.1(3)
N2 C5 C4 117.9(3)
C6 C5 Hf1 74.6(2)
N2 C5 Hf1 53.05(16)
C4 C5 Hf1 146.2(2)
C5 C6 N3 120.5(3)
C5 C6 C1 121.5(3)
N3 C6 C1 117.6(3)
C5 C6 Hf1 74.7(2)
N3 C6 Hf1 52.39(16)
C1 C6 Hf1 145.2(2)
C22 C21 C26 116.3(3)
C23 C22 C21 122.3(3)
C23 C22 C27 125.5(3)
C21 C22 C27 112.1(3)
C22 C23 C28 125.7(3)
C22 C23 C24 122.2(3)
C28 C23 C24 112.1(3)
C23 C24 C25 116.6(3)
C26 C25 N22 120.3(3)
C26 C25 C24 121.2(3)
N22 C25 C24 118.3(3)
C26 C25 Hf2 74.44(19)
N22 C25 Hf2 52.30(16)
C24 C25 Hf2 146.8(3)
C25 C26 N23 120.9(3)
C25 C26 C21 121.1(3)
N23 C26 C21 117.6(3)
C25 C26 Hf2 75.0(2)
N23 C26 Hf2 51.94(16)
C21 C26 Hf2 145.6(3)
C113 C111 C119 108.5(3)
C113 C111 C112 123.3(3)
C119 C111 C112 128.1(3)
C113 C111 Hf1 76.6(2)
C119 C111 Hf1 70.01(18)
C112 C111 Hf1 122.9(2)
C111 C113 C115 108.5(3)
C111 C113 C114 125.7(3)
C115 C113 C114 125.6(3)
C111 C113 Hf1 70.60(19)
C115 C113 Hf1 73.87(19)
C114 C113 Hf1 126.4(2)
C117 C115 C113 107.3(3)
C117 C115 C116 127.3(3)
C113 C115 C116 125.1(3)
C117 C115 Hf1 69.90(19)
C113 C115 Hf1 73.66(19)
C116 C115 Hf1 125.8(2)
C115 C117 C119 109.7(3)
C115 C117 C118 123.9(3)
C119 C117 C118 126.3(3)
C115 C117 Hf1 77.4(2)
C119 C117 Hf1 70.60(18)
C118 C117 Hf1 120.7(2)
C117 C119 C111 105.9(3)
C117 C119 Si1 121.0(2)
C111 C119 Si1 124.9(3)
C117 C119 Hf1 74.98(19)
C111 C119 Hf1 75.67(19)
Si1 C119 Hf1 89.57(13)
N1 C131 C134 110.8(3)
N1 C131 C132 110.3(3)
C134 C131 C132 109.2(4)
N1 C131 C133 109.6(3)
C134 C131 C133 108.5(4)
C132 C131 C133 108.4(4)
C142 C141 C147 119.9(4)
C142 C141 N2 120.8(3)
C147 C141 N2 119.3(4)
C144 C142 C141 118.9(4)
C144 C142 C143 116.6(4)
C141 C142 C143 124.4(4)
C145 C144 C142 121.5(5)
C144 C145 C146 119.3(4)
C145 C146 C147 121.8(5)
C146 C147 C141 118.5(4)
C146 C147 C148 120.6(4)
C141 C147 C148 120.9(4)
C162 C161 C167 119.9(4)
C162 C161 N3 120.8(4)
C167 C161 N3 119.3(4)
C161 C162 C164 118.2(4)
C161 C162 C163 122.3(4)
C164 C162 C163 119.4(4)
C165 C164 C162 121.1(5)
C164 C165 C166 119.3(4)
C167 C166 C165 121.7(5)
C166 C167 C161 119.8(5)
C166 C167 C168 119.5(4)
C161 C167 C168 120.7(4)
C213 C211 C219 108.7(3)
C213 C211 C212 123.3(3)
C219 C211 C212 127.9(3)
C213 C211 Hf2 76.84(19)
C219 C211 Hf2 69.98(18)
C212 C211 Hf2 122.2(2)
C215 C213 C211 108.0(3)
C215 C213 C214 126.0(3)
C211 C213 C214 125.6(3)
C215 C213 Hf2 74.22(19)
C211 C213 Hf2 70.38(18)
C214 C213 Hf2 126.5(2)
C217 C215 C213 108.4(3)
C217 C215 C216 126.6(3)
C213 C215 C216 124.9(3)
C217 C215 Hf2 69.94(19)
C213 C215 Hf2 73.61(19)
C216 C215 Hf2 126.2(2)
C215 C217 C219 108.8(3)
C215 C217 C218 124.5(3)
C219 C217 C218 126.6(3)
C215 C217 Hf2 77.57(19)
C219 C217 Hf2 70.11(18)
C218 C217 Hf2 121.1(2)
C211 C219 C217 106.0(3)
C211 C219 Si2 124.9(3)
C217 C219 Si2 121.1(2)
C211 C219 Hf2 75.72(18)
C217 C219 Hf2 75.32(18)
Si2 C219 Hf2 89.34(13)
N21 C231 C233 111.2(3)
N21 C231 C234 109.5(3)
C233 C231 C234 108.8(4)
N21 C231 C232 109.7(4)
C233 C231 C232 109.3(4)
C234 C231 C232 108.2(4)
C242 C241 C247 120.3(4)
C242 C241 N22 120.8(4)
C247 C241 N22 118.9(4)
C241 C242 C244 118.0(5)
C241 C242 C243 122.1(4)
C244 C242 C243 119.9(5)
C245 C244 C242 122.5(6)
C244 C245 C246 119.3(5)
C245 C246 C247 121.3(6)
C246 C247 C241 118.6(5)
C246 C247 C248 121.1(5)
C241 C247 C248 120.3(4)
C267 C261 C262 119.9(4)
C267 C261 N23 119.7(4)
C262 C261 N23 120.4(4)
C261 C262 C264 117.2(6)
C261 C262 C263 124.1(4)
C264 C262 C263 118.6(5)
C265 C264 C262 122.0(6)
C266 C265 C264 119.4(5)
C265 C266 C267 121.7(7)
C266 C267 C261 119.7(6)
C266 C267 C268 119.6(5)
C261 C267 C268 120.7(4)

loop_
_geom_bond_atom_site_label_1
_geom_bond_atom_site_label_2
_geom_bond_distance
Hf1 N3 2.057(3)
Hf1 N2 2.075(3)
Hf1 N1 2.130(3)
Hf1 C119 2.400(3)
Hf1 C117 2.458(3)
Hf1 C111 2.474(3)
Hf1 C113 2.552(3)
Hf1 C115 2.554(3)
Hf1 C6 2.589(3)
Hf1 C5 2.591(3)
Hf1 Si1 3.0355(10)
Hf2 N23 2.054(3)
Hf2 N22 2.068(3)
Hf2 N21 2.122(3)
Hf2 C219 2.396(3)
Hf2 C217 2.465(3)
Hf2 C211 2.471(3)
Hf2 C213 2.555(3)
Hf2 C215 2.563(3)
Hf2 C26 2.598(3)
Hf2 C25 2.605(3)
Hf2 Si2 3.0275(10)
Si1 N1 1.742(3)
Si1 C121 1.873(4)
Si1 C119 1.877(3)
Si1 C122 1.880(4)
Si2 N21 1.743(3)
Si2 C221 1.872(4)
Si2 C219 1.878(3)
Si2 C222 1.881(4)
N1 C131 1.491(4)
N2 C5 1.416(5)
N2 C141 1.431(5)
N3 C161 1.423(5)
N3 C6 1.426(4)
N21 C231 1.492(5)
N22 C25 1.420(4)
N22 C241 1.427(5)
N23 C26 1.420(4)
N23 C261 1.421(5)
C1 C6 1.502(5)
C1 C2 1.517(5)
C2 C3 1.335(6)
C2 C7 1.524(5)
C3 C8 1.495(5)
C3 C4 1.506(5)
C4 C5 1.504(5)
C5 C6 1.370(5)
C21 C22 1.505(5)
C21 C26 1.513(5)
C22 C23 1.326(6)
C22 C27 1.507(5)
C23 C28 1.501(5)
C23 C24 1.504(5)
C24 C25 1.505(5)
C25 C26 1.372(5)
C111 C113 1.422(5)
C111 C119 1.440(5)
C111 C112 1.498(5)
C113 C115 1.428(5)
C113 C114 1.499(5)
C115 C117 1.412(5)
C115 C116 1.497(5)
C117 C119 1.439(5)
C117 C118 1.515(5)
C131 C134 1.525(6)
C131 C132 1.532(6)
C131 C133 1.534(6)
C141 C142 1.406(6)
C141 C147 1.406(6)
C142 C144 1.397(6)
C142 C143 1.494(6)
C144 C145 1.368(8)
C145 C146 1.377(8)
C146 C147 1.398(6)
C147 C148 1.501(7)
C161 C162 1.400(6)
C161 C167 1.413(6)
C162 C164 1.415(6)
C162 C163 1.509(7)
C164 C165 1.379(8)
C165 C166 1.382(8)
C166 C167 1.362(6)
C167 C168 1.504(7)
C211 C213 1.421(5)
C211 C219 1.437(5)
C211 C212 1.503(5)
C213 C215 1.418(5)
C213 C214 1.503(5)
C215 C217 1.410(5)
C215 C216 1.508(5)
C217 C219 1.446(5)
C217 C218 1.504(5)
C231 C233 1.525(6)
C231 C234 1.533(5)
C231 C232 1.534(7)
C241 C242 1.400(6)
C241 C247 1.407(6)
C242 C244 1.403(6)
C242 C243 1.496(7)
C244 C245 1.356(10)
C245 C246 1.377(10)
C246 C247 1.399(7)
C247 C248 1.498(8)
C261 C267 1.402(7)
C261 C262 1.403(7)
C262 C264 1.424(7)
C262 C263 1.508(7)
C264 C265 1.375(11)
C265 C266 1.350(11)
C266 C267 1.390(7)
C267 C268 1.503(8)

loop_
_geom_torsion_atom_site_label_1
_geom_torsion_atom_site_label_2
_geom_torsion_atom_site_label_3
_geom_torsion_atom_site_label_4
_geom_torsion
C121 Si1 N1 C131 -53.9(4)
C119 Si1 N1 C131 -173.7(3)
C122 Si1 N1 C131 67.9(3)
Hf1 Si1 N1 C131 178.8(4)
C121 Si1 N1 Hf1 127.36(18)
C119 Si1 N1 Hf1 7.47(16)
C122 Si1 N1 Hf1 -110.86(18)
C221 Si2 N21 C231 -55.8(4)
C219 Si2 N21 C231 -175.7(3)
C222 Si2 N21 C231 66.2(4)
Hf2 Si2 N21 C231 177.5(4)
C221 Si2 N21 Hf2 126.68(19)
C219 Si2 N21 Hf2 6.72(16)
C222 Si2 N21 Hf2 -111.31(19)
C6 C1 C2 C3 -4.9(5)
C6 C1 C2 C7 177.0(3)
C1 C2 C3 C8 -177.1(4)
C7 C2 C3 C8 0.7(6)
C1 C2 C3 C4 1.5(5)
C7 C2 C3 C4 179.4(4)
C2 C3 C4 C5 3.1(5)
C8 C3 C4 C5 -178.1(3)
C141 N2 C5 C6 -160.2(3)
Hf1 N2 C5 C6 33.3(3)
C141 N2 C5 C4 25.4(5)
Hf1 N2 C5 C4 -141.1(3)
C141 N2 C5 Hf1 166.5(3)
C3 C4 C5 C6 -4.3(5)
C3 C4 C5 N2 170.1(3)
C3 C4 C5 Hf1 105.7(5)
N2 C5 C6 N3 -0.6(5)
C4 C5 C6 N3 173.6(3)
Hf1 C5 C6 N3 26.4(3)
N2 C5 C6 C1 -173.3(3)
C4 C5 C6 C1 0.9(5)
Hf1 C5 C6 C1 -146.2(3)
N2 C5 C6 Hf1 -27.1(3)
C4 C5 C6 Hf1 147.1(3)
C161 N3 C6 C5 151.4(3)
Hf1 N3 C6 C5 -32.8(3)
C161 N3 C6 C1 -35.6(4)
Hf1 N3 C6 C1 140.1(3)
C161 N3 C6 Hf1 -175.8(4)
C2 C1 C6 C5 3.6(5)
C2 C1 C6 N3 -169.3(3)
C2 C1 C6 Hf1 -106.3(4)
C26 C21 C22 C23 -6.8(5)
C26 C21 C22 C27 174.9(3)
C21 C22 C23 C28 -177.0(4)
C27 C22 C23 C28 1.0(6)
C21 C22 C23 C24 2.9(6)
C27 C22 C23 C24 -179.1(4)
C22 C23 C24 C25 3.1(5)
C28 C23 C24 C25 -176.9(3)
C241 N22 C25 C26 -158.4(3)
Hf2 N22 C25 C26 32.4(3)
C241 N22 C25 C24 27.5(5)
Hf2 N22 C25 C24 -141.7(3)
C241 N22 C25 Hf2 169.2(4)
C23 C24 C25 C26 -5.2(5)
C23 C24 C25 N22 168.9(3)
C23 C24 C25 Hf2 105.4(5)
N22 C25 C26 N23 -0.8(5)
C24 C25 C26 N23 173.1(3)
Hf2 C25 C26 N23 25.3(3)
N22 C25 C26 C21 -172.8(3)
C24 C25 C26 C21 1.2(5)
Hf2 C25 C26 C21 -146.7(3)
N22 C25 C26 Hf2 -26.1(3)
C24 C25 C26 Hf2 147.8(3)
C261 N23 C26 C25 154.9(4)
Hf2 N23 C26 C25 -31.6(4)
C261 N23 C26 C21 -32.9(5)
Hf2 N23 C26 C21 140.6(3)
C261 N23 C26 Hf2 -173.5(4)
C22 C21 C26 C25 4.7(5)
C22 C21 C26 N23 -167.5(3)
C22 C21 C26 Hf2 -105.4(5)
C119 C111 C113 C115 1.4(4)
C112 C111 C113 C115 -174.6(3)
Hf1 C111 C113 C115 64.7(2)
C119 C111 C113 C114 175.4(3)
C112 C111 C113 C114 -0.7(6)
Hf1 C111 C113 C114 -121.4(3)
C119 C111 C113 Hf1 -63.2(2)
C112 C111 C113 Hf1 120.7(3)
C111 C113 C115 C117 -0.3(4)
C114 C113 C115 C117 -174.3(3)
Hf1 C113 C115 C117 62.2(2)
C111 C113 C115 C116 174.8(3)
C114 C113 C115 C116 0.9(6)
Hf1 C113 C115 C116 -122.6(3)
C111 C113 C115 Hf1 -62.5(2)
C114 C113 C115 Hf1 123.5(4)
C113 C115 C117 C119 -0.9(4)
C116 C115 C117 C119 -175.9(3)
Hf1 C115 C117 C119 63.8(2)
C113 C115 C117 C118 176.6(3)
C116 C115 C117 C118 1.6(6)
Hf1 C115 C117 C118 -118.7(3)
C113 C115 C117 Hf1 -64.7(2)
C116 C115 C117 Hf1 120.3(4)
C115 C117 C119 C111 1.7(4)
C118 C117 C119 C111 -175.7(3)
Hf1 C117 C119 C111 69.9(2)
C115 C117 C119 Si1 -148.4(3)
C118 C117 C119 Si1 34.2(5)
Hf1 C117 C119 Si1 -80.2(2)
C115 C117 C119 Hf1 -68.2(2)
C118 C117 C119 Hf1 114.4(3)
C113 C111 C119 C117 -1.9(4)
C112 C111 C119 C117 173.9(3)
Hf1 C111 C119 C117 -69.4(2)
C113 C111 C119 Si1 146.7(3)
C112 C111 C119 Si1 -37.5(5)
Hf1 C111 C119 Si1 79.2(2)
C113 C111 C119 Hf1 67.5(2)
C112 C111 C119 Hf1 -116.6(4)
N1 Si1 C119 C117 65.7(3)
C121 Si1 C119 C117 -57.9(3)
C122 Si1 C119 C117 -173.0(3)
Hf1 Si1 C119 C117 72.1(3)
N1 Si1 C119 C111 -78.6(3)
C121 Si1 C119 C111 157.8(3)
C122 Si1 C119 C111 42.8(3)
Hf1 Si1 C119 C111 -72.1(3)
N1 Si1 C119 Hf1 -6.46(14)
C121 Si1 C119 Hf1 -130.06(18)
C122 Si1 C119 Hf1 114.87(17)
Si1 N1 C131 C134 -49.5(4)
Hf1 N1 C131 C134 128.8(3)
Si1 N1 C131 C132 71.5(4)
Hf1 N1 C131 C132 -110.2(4)
Si1 N1 C131 C133 -169.2(3)
Hf1 N1 C131 C133 9.1(5)
C5 N2 C141 C142 -100.1(4)
Hf1 N2 C141 C142 55.8(6)
C5 N2 C141 C147 80.3(4)
Hf1 N2 C141 C147 -123.9(4)
C147 C141 C142 C144 2.0(6)
N2 C141 C142 C144 -177.6(4)
C147 C141 C142 C143 -175.0(4)
N2 C141 C142 C143 5.4(6)
C141 C142 C144 C145 -0.7(6)
C143 C142 C144 C145 176.5(4)
C142 C144 C145 C146 -0.7(7)
C144 C145 C146 C147 0.9(7)
C145 C146 C147 C141 0.5(6)
C145 C146 C147 C148 -177.5(4)
C142 C141 C147 C146 -1.9(6)
N2 C141 C147 C146 177.7(3)
C142 C141 C147 C148 176.1(4)
N2 C141 C147 C148 -4.3(5)
C6 N3 C161 C162 107.9(4)
Hf1 N3 C161 C162 -64.3(6)
C6 N3 C161 C167 -72.9(4)
Hf1 N3 C161 C167 115.0(5)
C167 C161 C162 C164 -1.9(6)
N3 C161 C162 C164 177.4(4)
C167 C161 C162 C163 174.6(4)
N3 C161 C162 C163 -6.1(6)
C161 C162 C164 C165 0.8(6)
C163 C162 C164 C165 -175.8(4)
C162 C164 C165 C166 1.0(7)
C164 C165 C166 C167 -1.7(7)
C165 C166 C167 C161 0.5(7)
C165 C166 C167 C168 -178.7(4)
C162 C161 C167 C166 1.3(6)
N3 C161 C167 C166 -178.0(4)
C162 C161 C167 C168 -179.5(4)
N3 C161 C167 C168 1.2(6)
C219 C211 C213 C215 2.0(4)
C212 C211 C213 C215 -174.7(3)
Hf2 C211 C213 C215 65.2(2)
C219 C211 C213 C214 175.3(3)
C212 C211 C213 C214 -1.4(5)
Hf2 C211 C213 C214 -121.5(3)
C219 C211 C213 Hf2 -63.2(2)
C212 C211 C213 Hf2 120.1(3)
C211 C213 C215 C217 -1.0(4)
C214 C213 C215 C217 -174.3(3)
Hf2 C213 C215 C217 61.7(2)
C211 C213 C215 C216 174.2(3)
C214 C213 C215 C216 0.9(5)
Hf2 C213 C215 C216 -123.1(3)
C211 C213 C215 Hf2 -62.7(2)
C214 C213 C215 Hf2 124.0(3)
C213 C215 C217 C219 -0.4(4)
C216 C215 C217 C219 -175.5(3)
Hf2 C215 C217 C219 63.7(2)
C213 C215 C217 C218 176.7(3)
C216 C215 C217 C218 1.5(5)
Hf2 C215 C217 C218 -119.3(3)
C213 C215 C217 Hf2 -64.0(2)
C216 C215 C217 Hf2 120.8(3)
C213 C211 C219 C217 -2.1(4)
C212 C211 C219 C217 174.4(3)
Hf2 C211 C219 C217 -69.8(2)
C213 C211 C219 Si2 146.6(3)
C212 C211 C219 Si2 -36.9(5)
Hf2 C211 C219 Si2 78.9(2)
C213 C211 C219 Hf2 67.7(2)
C212 C211 C219 Hf2 -115.8(3)
C215 C217 C219 C211 1.5(4)
C218 C217 C219 C211 -175.4(3)
Hf2 C217 C219 C211 70.1(2)
C215 C217 C219 Si2 -148.7(2)
C218 C217 C219 Si2 34.4(5)
Hf2 C217 C219 Si2 -80.1(2)
C215 C217 C219 Hf2 -68.6(2)
C218 C217 C219 Hf2 114.5(3)
N21 Si2 C219 C211 -77.8(3)
C221 Si2 C219 C211 158.8(3)
C222 Si2 C219 C211 43.4(3)
Hf2 Si2 C219 C211 -72.0(3)
N21 Si2 C219 C217 66.6(3)
C221 Si2 C219 C217 -56.8(3)
C222 Si2 C219 C217 -172.3(3)
Hf2 Si2 C219 C217 72.4(2)
N21 Si2 C219 Hf2 -5.80(14)
C221 Si2 C219 Hf2 -129.19(18)
C222 Si2 C219 Hf2 115.36(17)
Si2 N21 C231 C233 -50.6(5)
Hf2 N21 C231 C233 126.0(4)
Si2 N21 C231 C234 -170.9(3)
Hf2 N21 C231 C234 5.7(6)
Si2 N21 C231 C232 70.4(4)
Hf2 N21 C231 C232 -113.0(4)
C25 N22 C241 C242 -101.4(4)
Hf2 N22 C241 C242 59.1(6)
C25 N22 C241 C247 78.1(4)
Hf2 N22 C241 C247 -121.4(4)
C247 C241 C242 C244 1.7(6)
N22 C241 C242 C244 -178.8(3)
C247 C241 C242 C243 -175.9(4)
N22 C241 C242 C243 3.6(6)
C241 C242 C244 C245 -1.2(7)
C243 C242 C244 C245 176.6(4)
C242 C244 C245 C246 0.1(8)
C244 C245 C246 C247 0.5(8)
C245 C246 C247 C241 0.1(7)
C245 C246 C247 C248 -178.5(4)
C242 C241 C247 C246 -1.2(6)
N22 C241 C247 C246 179.3(3)
C242 C241 C247 C248 177.4(4)
N22 C241 C247 C248 -2.1(5)
C26 N23 C261 C267 -74.1(5)
Hf2 N23 C261 C267 117.7(5)
C26 N23 C261 C262 107.1(4)
Hf2 N23 C261 C262 -61.1(6)
C267 C261 C262 C264 -2.1(6)
N23 C261 C262 C264 176.7(4)
C267 C261 C262 C263 175.8(4)
N23 C261 C262 C263 -5.4(6)
C261 C262 C264 C265 0.5(7)
C263 C262 C264 C265 -177.5(4)
C262 C264 C265 C266 1.0(8)
C264 C265 C266 C267 -0.9(8)
C265 C266 C267 C261 -0.8(7)
C265 C266 C267 C268 -179.7(5)
C262 C261 C267 C266 2.3(6)
N23 C261 C267 C266 -176.6(4)
C262 C261 C267 C268 -178.8(4)
N23 C261 C267 C268 2.4(6)
